data_4300878
loop_
_publ_author_name
'Emma Gallo'
'Alessandro Caselli'
'Fabio Ragaini'
'Simone Fantauzzi'
'Norberto Masciocchi'
'Angelo Sironi'
'Sergio Cenini'

_publ_section_title
;

Structural Determination of Ruthenium-Porphyrin Complexes Relevant to

Catalytic Epoxidation of Olefins

;
_journal_name_full 'Inorganic Chemistry'
_journal_page_first 2039
_journal_page_last 2049
_journal_paper_doi 10.1021/ic048587w
_journal_volume 44
_journal_year 2005
_chemical_formula_sum 'C45 H30 N4 O2 Ru'
_chemical_formula_weight 759.80
_chemical_name_systematic
;

 ?

;
_space_group_IT_number 87
_symmetry_cell_setting tetragonal
_symmetry_space_group_name_Hall '-I 4'
_symmetry_space_group_name_H-M 'I 4/m'
_atom_sites_solution_hydrogens geom
_atom_sites_solution_primary direct
_atom_sites_solution_secondary difmap
_audit_creation_method SHELXL-97
_cell_angle_alpha 90.00
_cell_angle_beta 90.00
_cell_angle_gamma 90.00
_cell_formula_units_Z 2
_cell_length_a 13.5580(15)
_cell_length_b 13.5580(15)
_cell_length_c 9.6846(11)
_cell_measurement_temperature 293(2)
_cell_volume 1780.2(3)
_computing_structure_refinement 'SHELXL-97 (Sheldrick, 1997)'
_diffrn_ambient_temperature 293(2)
_diffrn_measured_fraction_theta_full 1.000
_diffrn_measured_fraction_theta_max 1.000
_diffrn_radiation_monochromator graphite
_diffrn_radiation_source 'fine-focus sealed tube'
_diffrn_radiation_type MoK\a
_diffrn_radiation_wavelength 0.71073
_diffrn_reflns_av_R_equivalents 0.0800
_diffrn_reflns_av_sigmaI/netI 0.0333
_diffrn_reflns_limit_h_max 16
_diffrn_reflns_limit_h_min -16
_diffrn_reflns_limit_k_max 16
_diffrn_reflns_limit_k_min -16
_diffrn_reflns_limit_l_max 11
_diffrn_reflns_limit_l_min -11
_diffrn_reflns_number 9948
_diffrn_reflns_theta_full 25.00
_diffrn_reflns_theta_max 25.00
_diffrn_reflns_theta_min 2.12
_exptl_absorpt_coefficient_mu 0.485
_exptl_absorpt_correction_type none
_exptl_crystal_density_diffrn 1.417
_exptl_crystal_density_method 'not measured'
_exptl_crystal_F_000 776
_refine_diff_density_max 1.081
_refine_diff_density_min -0.371
_refine_diff_density_rms 0.074
_refine_ls_extinction_method none
_refine_ls_goodness_of_fit_ref 1.158
_refine_ls_hydrogen_treatment mixed
_refine_ls_matrix_type full
_refine_ls_number_parameters 76
_refine_ls_number_reflns 842
_refine_ls_number_restraints 0
_refine_ls_restrained_S_all 1.158
_refine_ls_R_factor_all 0.0404
_refine_ls_R_factor_gt 0.0364
_refine_ls_shift/su_max 0.000
_refine_ls_shift/su_mean 0.000
_refine_ls_structure_factor_coef Fsqd
_refine_ls_weighting_details 'calc w=1/[\s^2^(Fo^2^)+(0.0556P)^2^+0.6881P] where P=(Fo^2^+2Fc^2^)/3'
_refine_ls_weighting_scheme calc
_refine_ls_wR_factor_gt 0.0942
_refine_ls_wR_factor_ref 0.0958
_reflns_number_gt 786
_reflns_number_total 842
_reflns_threshold_expression >2sigma(I)
_cod_data_source_file ic048587wsi20041008_102918.cif
_cod_data_source_block RuTPPCOH2O
_cod_database_code 4300878

loop_
_symmetry_equiv_pos_as_xyz
'x, y, z'
'-x, -y, z'
'-y, x, z'
'y, -x, z'
'x+1/2, y+1/2, z+1/2'
'-x+1/2, -y+1/2, z+1/2'
'-y+1/2, x+1/2, z+1/2'
'y+1/2, -x+1/2, z+1/2'
'-x, -y, -z'
'x, y, -z'
'y, -x, -z'
'-y, x, -z'
'-x+1/2, -y+1/2, -z+1/2'
'x+1/2, y+1/2, -z+1/2'
'y+1/2, -x+1/2, -z+1/2'
'-y+1/2, x+1/2, -z+1/2'

loop_
_atom_site_label
_atom_site_type_symbol
_atom_site_fract_x
_atom_site_fract_y
_atom_site_fract_z
_atom_site_U_iso_or_equiv
_atom_site_adp_type
_atom_site_occupancy
_atom_site_symmetry_multiplicity
_atom_site_calc_flag
_atom_site_refinement_flags
_atom_site_disorder_assembly
_atom_site_disorder_group
Ru Ru 0.0000 0.0000 0.0000 0.0287(3) Uani 1 8 d S . .
N N 0.1461(2) 0.0376(2) 0.0000 0.0334(8) Uani 1 2 d S . .
C1 C 0.2248(3) -0.0265(3) 0.0000 0.0347(9) Uani 1 2 d S . .
C2 C 0.3146(3) 0.0298(3) 0.0000 0.0429(11) Uani 1 2 d S . .
H2 H 0.3783 0.0043 0.0000 0.052 Uiso 1 2 calc SR . .
C3 C 0.2902(3) 0.1256(3) 0.0000 0.0414(11) Uani 1 2 d S . .
H3 H 0.3337 0.1786 0.0000 0.050 Uiso 1 2 calc SR . .
C4 C 0.1845(3) 0.1314(3) 0.0000 0.0358(10) Uani 1 2 d S . .
C5 C 0.2185(3) -0.1293(3) 0.0000 0.0338(9) Uani 1 2 d S . .
C6 C 0.3145(3) -0.1856(3) 0.0000 0.0360(10) Uani 1 2 d S . .
C7 C 0.3587(3) -0.2112(3) -0.1209(4) 0.0550(10) Uani 1 1 d . . .
H7 H 0.3298 -0.1937 -0.2045 0.066 Uiso 1 1 calc R . .
C8 C 0.4478(3) -0.2637(3) -0.1201(4) 0.0631(11) Uani 1 1 d . . .
H8 H 0.4778 -0.2805 -0.2032 0.076 Uiso 1 1 calc R . .
C9 C 0.4901(3) -0.2901(4) 0.0000 0.0517(13) Uani 1 2 d S . .
H9 H 0.5483 -0.3263 0.0000 0.062 Uiso 1 2 calc SR . .
O1 O 0.0000 0.0000 0.3011(17) 0.054(4) Uani 0.50 4 d SP . .
C C 0.0000 0.0000 0.181(7) 0.044(12) Uani 0.50 4 d SP . .
O2 O 0.0000 0.0000 0.229(4) 0.044(12) Uani 0.50 4 d SP . .

loop_
_atom_site_aniso_label
_atom_site_aniso_U_11
_atom_site_aniso_U_22
_atom_site_aniso_U_33
_atom_site_aniso_U_23
_atom_site_aniso_U_13
_atom_site_aniso_U_12
Ru 0.0249(3) 0.0249(3) 0.0364(4) 0.000 0.000 0.000
N 0.0303(18) 0.0240(17) 0.046(2) 0.000 0.000 -0.0001(14)
C1 0.024(2) 0.035(2) 0.045(2) 0.000 0.000 0.0034(17)
C2 0.026(2) 0.043(3) 0.061(3) 0.000 0.000 -0.0006(19)
C3 0.028(2) 0.037(2) 0.059(3) 0.000 0.000 -0.0075(18)
C4 0.032(2) 0.033(2) 0.043(2) 0.000 0.000 -0.0043(18)
C5 0.028(2) 0.031(2) 0.042(2) 0.000 0.000 0.0042(18)
C6 0.030(2) 0.029(2) 0.049(3) 0.000 0.000 -0.0006(17)
C7 0.047(2) 0.065(2) 0.053(2) -0.0006(17) -0.0004(16) 0.0187(18)
C8 0.053(2) 0.066(3) 0.071(3) -0.006(2) 0.0155(19) 0.018(2)
C9 0.030(2) 0.039(3) 0.086(4) 0.000 0.000 0.010(2)
O1 0.062(5) 0.062(5) 0.040(11) 0.000 0.000 0.000
C 0.034(2) 0.034(2) 0.07(4) 0.000 0.000 0.000
O2 0.034(2) 0.034(2) 0.07(4) 0.000 0.000 0.000

loop_
_atom_type_symbol
_atom_type_description
_atom_type_scat_dispersion_real
_atom_type_scat_dispersion_imag
_atom_type_scat_source
C C 0.0033 0.0016 'International Tables Vol C Tables 4.2.6.8 and 6.1.1.4'
H H 0.0000 0.0000 'International Tables Vol C Tables 4.2.6.8 and 6.1.1.4'
N N 0.0061 0.0033 'International Tables Vol C Tables 4.2.6.8 and 6.1.1.4'
O O 0.0106 0.0060 'International Tables Vol C Tables 4.2.6.8 and 6.1.1.4'
Ru Ru -1.2594 0.8363 'International Tables Vol C Tables 4.2.6.8 and 6.1.1.4'

loop_
_geom_angle_atom_site_label_1
_geom_angle_atom_site_label_2
_geom_angle_atom_site_label_3
_geom_angle
_geom_angle_site_symmetry_1
_geom_angle_site_symmetry_3
_geom_angle_publ_flag
C Ru C 180.000(2) . 9 ?
C Ru N 90.0 . 11 ?
C Ru N 90.0 9 11 ?
C Ru N 90.0 . . ?
C Ru N 90.0 9 . ?
N Ru N 90.0 11 . ?
C Ru N 90.0 . 9 ?
C Ru N 90.0 9 9 ?
N Ru N 90.0 11 9 ?
N Ru N 180.0 . 9 ?
C Ru N 90.0 . 3 ?
C Ru N 90.0 9 3 ?
N Ru N 180.00(18) 11 3 ?
N Ru N 90.0 . 3 ?
N Ru N 90.0 9 3 ?
C Ru O2 0.000(2) . . ?
C Ru O2 180.0 9 . ?
N Ru O2 90.0 11 . ?
N Ru O2 90.0 . . ?
N Ru O2 90.0 9 . ?
N Ru O2 90.0 3 . ?
C Ru O2 180.000(2) . 9 ?
C Ru O2 0.000(1) 9 9 ?
N Ru O2 90.0 11 9 ?
N Ru O2 90.0 . 9 ?
N Ru O2 90.0 9 9 ?
N Ru O2 90.0 3 9 ?
O2 Ru O2 180.000(1) . 9 ?
C4 N C1 106.9(3) . . ?
C4 N Ru 126.7(3) . . ?
C1 N Ru 126.4(3) . . ?
N C1 C5 125.7(4) . . ?
N C1 C2 108.7(4) . . ?
C5 C1 C2 125.6(4) . . ?
C3 C2 C1 107.8(4) . . ?
C2 C3 C4 107.4(4) . . ?
N C4 C5 125.4(4) . 3 ?
N C4 C3 109.1(4) . . ?
C5 C4 C3 125.5(4) 3 . ?
C1 C5 C4 125.8(4) . 11 ?
C1 C5 C6 116.9(4) . . ?
C4 C5 C6 117.3(4) 11 . ?
C7 C6 C7 118.8(4) 10 . ?
C7 C6 C5 120.6(2) 10 . ?
C7 C6 C5 120.6(2) . . ?
C6 C7 C8 120.3(3) . . ?
C9 C8 C7 120.5(4) . . ?
C8 C9 C8 119.7(5) . 10 ?
O2 O1 C 0.000(7) . . ?
O1 C Ru 180.000(1) . . ?
O1 O2 Ru 180.000(2) . . ?

loop_
_geom_bond_atom_site_label_1
_geom_bond_atom_site_label_2
_geom_bond_distance
_geom_bond_site_symmetry_2
_geom_bond_publ_flag
Ru C 1.75(7) . ?
Ru C 1.75(7) 9 ?
Ru N 2.045(3) 11 ?
Ru N 2.045(3) . ?
Ru N 2.045(3) 9 ?
Ru N 2.045(3) 3 ?
Ru O2 2.22(4) . ?
Ru O2 2.22(4) 9 ?
N C4 1.373(5) . ?
N C1 1.377(5) . ?
C1 C5 1.395(6) . ?
C1 C2 1.438(6) . ?
C2 C3 1.340(6) . ?
C3 C4 1.435(6) . ?
C4 C5 1.399(6) 3 ?
C5 C4 1.399(6) 11 ?
C5 C6 1.509(6) . ?
C6 C7 1.361(4) 10 ?
C6 C7 1.361(4) . ?
C7 C8 1.402(5) . ?
C8 C9 1.345(5) . ?
C9 C8 1.345(5) 10 ?
O1 O2 0.70(3) . ?
O1 C 1.16(8) . ?
